data_1510137
loop_
_publ_author_name
'Seidel, S.'
'Seppelt, K.'

_publ_section_title
;
 Xenon as complex ligand: The tetra xenono gold(II) cation in
 AuXe42+(Sb2F11-)2
;
_journal_name_full Science
_journal_page_first 117
_journal_page_last 118
_journal_paper_doi 10.1126/science.290.5489.117
_journal_volume 290
_journal_year 2000
_chemical_formula_sum 'Au F22 Sb4 Xe4'
_chemical_name_systematic '(Au Xe4) (Sb2 F11)2'
_space_group_IT_number 2
_symmetry_space_group_name_Hall '-P 1'
_symmetry_space_group_name_H-M 'P -1'
_cell_angle_alpha 99.539
_cell_angle_beta 92.64
_cell_angle_gamma 94.656
_cell_formula_units_Z 2
_cell_length_a 7.9403
_cell_length_b 9.1775
_cell_length_c 17.391
_cell_volume 1243.386
_citation_journal_id_ASTM SCIEAS
_cod_data_source_file gold_194.cif
_cod_data_source_block Au1F22Sb4Xe4
_cod_original_formula_sum 'Au1 F22 Sb4 Xe4'
_cod_database_code 1510137

loop_
_symmetry_equiv_pos_as_xyz
x,y,z
-x,-y,-z

loop_
_atom_site_label
_atom_site_type_symbol
_atom_site_fract_x
_atom_site_fract_y
_atom_site_fract_z
_atom_site_occupancy
_atom_site_U_iso_or_equiv
F15 F-1 0.692 0.4638 0.4702 1 0.0
Au1 Au+2 0.59966 0.7207 0.25694 1 0.0
F8 F-1 1.1713 0.0626 0.1495 1 0.0
F10 F-1 1.3898 0.2856 0.0182 1 0.0
Sb1 Sb+5 0.89505 0.39195 0.12626 1 0.0
F2 F-1 1.0311 0.4697 0.2165 1 0.0
F9 F-1 1.3781 0.3078 0.1691 1 0.0
F13 F-1 0.8433 1.1168 0.365 1 0.0
F3 F-1 0.9761 0.5555 0.0847 1 0.0
F7 F-1 0.4782 0.0517 0.0873 1 0.0
F5 F-1 0.838 0.2204 0.1655 1 0.0
Xe3 Xe 0.84291 0.74148 0.3752 1 0.0
F4 F-1 0.7811 0.3106 0.032 1 0.0
F12 F-1 1.0007 1.3973 0.4167 1 0.0
F20 F-1 0.2458 1.0964 0.457 1 0.0
Xe1 Xe 0.366 0.69671 0.13407 1 0.0
F17 F-1 0.5487 1.1987 0.4185 1 0.0
Sb4 Sb+5 0.35451 1.05453 0.36537 1 0.0
Sb2 Sb+5 1.29765 0.16561 0.08457 1 0.0
F19 F-1 0.2696 1.2139 0.3297 1 0.0
Xe4 Xe 0.81769 0.88871 0.18157 1 0.0
Xe2 Xe 0.37688 0.55734 0.33287 1 0.0
F11 F-1 1.1832 0.0449 -0.0009 1 0.0
F16 F-1 0.8316 1.2377 0.5126 1 0.0
F21 F-1 0.4715 0.9122 0.4069 1 0.0
F1 F-1 0.7097 0.4883 0.1658 1 0.0
F18 F-1 0.1851 0.9132 0.316 1 0.0
F14 F-1 0.7111 1.3524 0.3231 1 0.0
Sb3 Sb+5 0.78728 1.29985 0.41686 1 0.0
F6 F-1 1.0962 0.295 0.0831 1 0.0
F22 F-1 0.4874 1.0226 0.2792 1 0.0
